data_7130829
loop_
_publ_author_name
'Tarlton, Michael Lloyd'
'Skanthakumar, Suntharalimgam'
'Vallet, Val\'erie'
'Wilson, Richard'

_publ_section_title
;
 Hexanitrato complexes and hybrid double perovskites of Am3+ and Cm3+
;
_journal_name_full 'Chemical Communications'
_journal_paper_doi 10.1039/D2CC05162A
_journal_year 2022
_chemical_formula_sum 'C8 H24 Cm K N8 O18'
_chemical_formula_weight 807.45
_space_group_crystal_system cubic
_space_group_IT_number 225
_space_group_name_Hall '-F 4 2 3'
_space_group_name_H-M_alt 'F m -3 m'
_audit_creation_method SHELXL-2014/7
_audit_update_record
;
2022-04-21 deposited with the CCDC.	2022-10-05 downloaded from the CCDC.
;
_cell_angle_alpha 90
_cell_angle_beta 90
_cell_angle_gamma 90
_cell_formula_units_Z 4
_cell_length_a 13.7469(11)
_cell_length_b 13.7469(11)
_cell_length_c 13.7469(11)
_cell_measurement_reflns_used 11481
_cell_measurement_temperature 300(2)
_cell_measurement_theta_max 33.297
_cell_measurement_theta_min 2.566
_cell_volume 2597.9(4)
_computing_data_collection 'BRUKER APEX II'
_computing_structure_refinement 'SHELXL-2014/7 (Sheldrick, 2014)'
_diffrn_ambient_temperature 300(2)
_diffrn_measured_fraction_theta_full 1.000
_diffrn_measured_fraction_theta_max 0.987
_diffrn_measurement_device_type 'BRUKER APEX II'
_diffrn_measurement_method '0.5 /w scans'
_diffrn_radiation_type MoK\a
_diffrn_radiation_wavelength 0.71073
_diffrn_reflns_av_R_equivalents 0.0351
_diffrn_reflns_av_unetI/netI 0.0094
_diffrn_reflns_Laue_measured_fraction_full 1.000
_diffrn_reflns_Laue_measured_fraction_max 0.987
_diffrn_reflns_limit_h_max 20
_diffrn_reflns_limit_h_min -20
_diffrn_reflns_limit_k_max 20
_diffrn_reflns_limit_k_min -21
_diffrn_reflns_limit_l_max 21
_diffrn_reflns_limit_l_min -20
_diffrn_reflns_number 11481
_diffrn_reflns_point_group_measured_fraction_full 1.000
_diffrn_reflns_point_group_measured_fraction_max 0.987
_diffrn_reflns_theta_full 25.242
_diffrn_reflns_theta_max 33.297
_diffrn_reflns_theta_min 2.566
_exptl_absorpt_coefficient_mu 3.387
_exptl_absorpt_correction_T_max 0.7466
_exptl_absorpt_correction_T_min 0.6048
_exptl_absorpt_correction_type multi-scan
_exptl_absorpt_process_details SADABS
_exptl_crystal_colour Colorless
_exptl_crystal_density_diffrn 2.064
_exptl_crystal_density_meas ?
_exptl_crystal_density_method 'not measured'
_exptl_crystal_description Prism
_exptl_crystal_F_000 1548
_exptl_crystal_size_max 0.140
_exptl_crystal_size_mid 0.120
_exptl_crystal_size_min 0.110
_refine_diff_density_max 1.265
_refine_diff_density_min -0.345
_refine_diff_density_rms 0.094
_refine_ls_extinction_method none
_refine_ls_goodness_of_fit_ref 1.018
_refine_ls_hydrogen_treatment none
_refine_ls_matrix_type full
_refine_ls_number_parameters 25
_refine_ls_number_reflns 297
_refine_ls_number_restraints 0
_refine_ls_restrained_S_all 1.018
_refine_ls_R_factor_all 0.0133
_refine_ls_R_factor_gt 0.0133
_refine_ls_shift/su_max 0.000
_refine_ls_shift/su_mean 0.000
_refine_ls_structure_factor_coef Fsqd
_refine_ls_weighting_details 'w=1/[\s^2^(Fo^2^)+(0.0290P)^2^] where P=(Fo^2^+2Fc^2^)/3'
_refine_ls_weighting_scheme calc
_refine_ls_wR_factor_gt 0.0304
_refine_ls_wR_factor_ref 0.0304
_reflns_Friedel_coverage 0.000
_reflns_number_gt 297
_reflns_number_total 297
_reflns_threshold_expression 'I > 2\s(I)'
_cod_data_source_file d2cc05162a2.cif
_cod_data_source_block fm3m_CCDC1
_cod_depositor_comments
;
The following automatic conversions were performed:

data item '_exptl_crystal_density_meas' value 'not measured' was
changed to '?' -- the value is perceived as not measured.

Automatic conversion script
Id: cif_fix_values 7556 2019-12-06 15:28:31Z antanas 
;
_cod_original_cell_volume 2597.9(6)
_cod_database_code 7130829
_shelx_shelxl_version_number 2014/7
_shelx_space_group_comment
;
The symmetry employed for this shelxl refinement is uniquely defined
by the following loop, which should always be used as a source of
symmetry information in preference to the above space-group names.
They are only intended as comments.
;
_shelx_estimated_absorpt_t_min 0.648
_shelx_estimated_absorpt_t_max 0.707

loop_
_space_group_symop_operation_xyz
'x, y, z'
'-x, -y, z'
'-x, y, -z'
'x, -y, -z'
'z, x, y'
'z, -x, -y'
'-z, -x, y'
'-z, x, -y'
'y, z, x'
'-y, z, -x'
'y, -z, -x'
'-y, -z, x'
'y, x, -z'
'-y, -x, -z'
'y, -x, z'
'-y, x, z'
'x, z, -y'
'-x, z, y'
'-x, -z, -y'
'x, -z, y'
'z, y, -x'
'z, -y, x'
'-z, y, x'
'-z, -y, -x'
'x, y+1/2, z+1/2'
'-x, -y+1/2, z+1/2'
'-x, y+1/2, -z+1/2'
'x, -y+1/2, -z+1/2'
'z, x+1/2, y+1/2'
'z, -x+1/2, -y+1/2'
'-z, -x+1/2, y+1/2'
'-z, x+1/2, -y+1/2'
'y, z+1/2, x+1/2'
'-y, z+1/2, -x+1/2'
'y, -z+1/2, -x+1/2'
'-y, -z+1/2, x+1/2'
'y, x+1/2, -z+1/2'
'-y, -x+1/2, -z+1/2'
'y, -x+1/2, z+1/2'
'-y, x+1/2, z+1/2'
'x, z+1/2, -y+1/2'
'-x, z+1/2, y+1/2'
'-x, -z+1/2, -y+1/2'
'x, -z+1/2, y+1/2'
'z, y+1/2, -x+1/2'
'z, -y+1/2, x+1/2'
'-z, y+1/2, x+1/2'
'-z, -y+1/2, -x+1/2'
'x+1/2, y, z+1/2'
'-x+1/2, -y, z+1/2'
'-x+1/2, y, -z+1/2'
'x+1/2, -y, -z+1/2'
'z+1/2, x, y+1/2'
'z+1/2, -x, -y+1/2'
'-z+1/2, -x, y+1/2'
'-z+1/2, x, -y+1/2'
'y+1/2, z, x+1/2'
'-y+1/2, z, -x+1/2'
'y+1/2, -z, -x+1/2'
'-y+1/2, -z, x+1/2'
'y+1/2, x, -z+1/2'
'-y+1/2, -x, -z+1/2'
'y+1/2, -x, z+1/2'
'-y+1/2, x, z+1/2'
'x+1/2, z, -y+1/2'
'-x+1/2, z, y+1/2'
'-x+1/2, -z, -y+1/2'
'x+1/2, -z, y+1/2'
'z+1/2, y, -x+1/2'
'z+1/2, -y, x+1/2'
'-z+1/2, y, x+1/2'
'-z+1/2, -y, -x+1/2'
'x+1/2, y+1/2, z'
'-x+1/2, -y+1/2, z'
'-x+1/2, y+1/2, -z'
'x+1/2, -y+1/2, -z'
'z+1/2, x+1/2, y'
'z+1/2, -x+1/2, -y'
'-z+1/2, -x+1/2, y'
'-z+1/2, x+1/2, -y'
'y+1/2, z+1/2, x'
'-y+1/2, z+1/2, -x'
'y+1/2, -z+1/2, -x'
'-y+1/2, -z+1/2, x'
'y+1/2, x+1/2, -z'
'-y+1/2, -x+1/2, -z'
'y+1/2, -x+1/2, z'
'-y+1/2, x+1/2, z'
'x+1/2, z+1/2, -y'
'-x+1/2, z+1/2, y'
'-x+1/2, -z+1/2, -y'
'x+1/2, -z+1/2, y'
'z+1/2, y+1/2, -x'
'z+1/2, -y+1/2, x'
'-z+1/2, y+1/2, x'
'-z+1/2, -y+1/2, -x'
'-x, -y, -z'
'x, y, -z'
'x, -y, z'
'-x, y, z'
'-z, -x, -y'
'-z, x, y'
'z, x, -y'
'z, -x, y'
'-y, -z, -x'
'y, -z, x'
'-y, z, x'
'y, z, -x'
'-y, -x, z'
'y, x, z'
'-y, x, -z'
'y, -x, -z'
'-x, -z, y'
'x, -z, -y'
'x, z, y'
'-x, z, -y'
'-z, -y, x'
'-z, y, -x'
'z, -y, -x'
'z, y, x'
'-x, -y+1/2, -z+1/2'
'x, y+1/2, -z+1/2'
'x, -y+1/2, z+1/2'
'-x, y+1/2, z+1/2'
'-z, -x+1/2, -y+1/2'
'-z, x+1/2, y+1/2'
'z, x+1/2, -y+1/2'
'z, -x+1/2, y+1/2'
'-y, -z+1/2, -x+1/2'
'y, -z+1/2, x+1/2'
'-y, z+1/2, x+1/2'
'y, z+1/2, -x+1/2'
'-y, -x+1/2, z+1/2'
'y, x+1/2, z+1/2'
'-y, x+1/2, -z+1/2'
'y, -x+1/2, -z+1/2'
'-x, -z+1/2, y+1/2'
'x, -z+1/2, -y+1/2'
'x, z+1/2, y+1/2'
'-x, z+1/2, -y+1/2'
'-z, -y+1/2, x+1/2'
'-z, y+1/2, -x+1/2'
'z, -y+1/2, -x+1/2'
'z, y+1/2, x+1/2'
'-x+1/2, -y, -z+1/2'
'x+1/2, y, -z+1/2'
'x+1/2, -y, z+1/2'
'-x+1/2, y, z+1/2'
'-z+1/2, -x, -y+1/2'
'-z+1/2, x, y+1/2'
'z+1/2, x, -y+1/2'
'z+1/2, -x, y+1/2'
'-y+1/2, -z, -x+1/2'
'y+1/2, -z, x+1/2'
'-y+1/2, z, x+1/2'
'y+1/2, z, -x+1/2'
'-y+1/2, -x, z+1/2'
'y+1/2, x, z+1/2'
'-y+1/2, x, -z+1/2'
'y+1/2, -x, -z+1/2'
'-x+1/2, -z, y+1/2'
'x+1/2, -z, -y+1/2'
'x+1/2, z, y+1/2'
'-x+1/2, z, -y+1/2'
'-z+1/2, -y, x+1/2'
'-z+1/2, y, -x+1/2'
'z+1/2, -y, -x+1/2'
'z+1/2, y, x+1/2'
'-x+1/2, -y+1/2, -z'
'x+1/2, y+1/2, -z'
'x+1/2, -y+1/2, z'
'-x+1/2, y+1/2, z'
'-z+1/2, -x+1/2, -y'
'-z+1/2, x+1/2, y'
'z+1/2, x+1/2, -y'
'z+1/2, -x+1/2, y'
'-y+1/2, -z+1/2, -x'
'y+1/2, -z+1/2, x'
'-y+1/2, z+1/2, x'
'y+1/2, z+1/2, -x'
'-y+1/2, -x+1/2, z'
'y+1/2, x+1/2, z'
'-y+1/2, x+1/2, -z'
'y+1/2, -x+1/2, -z'
'-x+1/2, -z+1/2, y'
'x+1/2, -z+1/2, -y'
'x+1/2, z+1/2, y'
'-x+1/2, z+1/2, -y'
'-z+1/2, -y+1/2, x'
'-z+1/2, y+1/2, -x'
'z+1/2, -y+1/2, -x'
'z+1/2, y+1/2, x'

loop_
_atom_site_label
_atom_site_type_symbol
_atom_site_fract_x
_atom_site_fract_y
_atom_site_fract_z
_atom_site_U_iso_or_equiv
_atom_site_adp_type
_atom_site_occupancy
_atom_site_site_symmetry_order
_atom_site_calc_flag
_atom_site_refinement_flags_posn
_atom_site_refinement_flags_adp
_atom_site_refinement_flags_occupancy
_atom_site_disorder_assembly
_atom_site_disorder_group
Cm1 Cm 0.0000 0.0000 0.0000 0.02209(8) Uani 1 48 d S T P . .
K1 K 0.0000 0.0000 0.5000 0.0248(2) Uani 1 48 d S T P . .
N1 N 0.0000 0.0000 0.2193(2) 0.0533(9) Uani 1 8 d S T P . .
O1 O 0.0779(3) 0.0000 0.1719(2) 0.0537(7) Uani 0.5 2 d S T P . .
N2 N 0.2500 0.2500 0.2500 0.0375(11) Uani 1 24 d S T P . .
C1 C 0.3211(5) 0.2160(10) 0.1789(5) 0.103(6) Uani 0.3333 2 d S T P . .
O2 O 0.0000 0.0231(15) 0.3079(4) 0.068(6) Uani 0.25 2 d S T P . .

loop_
_atom_site_aniso_label
_atom_site_aniso_U_11
_atom_site_aniso_U_22
_atom_site_aniso_U_33
_atom_site_aniso_U_23
_atom_site_aniso_U_13
_atom_site_aniso_U_12
Cm1 0.02209(8) 0.02209(8) 0.02209(8) 0.000 0.000 0.000
K1 0.0248(2) 0.0248(2) 0.0248(2) 0.000 0.000 0.000
N1 0.0699(16) 0.0699(16) 0.0200(13) 0.000 0.000 0.000
O1 0.0570(18) 0.068(2) 0.0363(13) 0.000 -0.0106(12) 0.000
N2 0.0375(11) 0.0375(11) 0.0375(11) 0.000 0.000 0.000
C1 0.108(7) 0.095(10) 0.108(7) -0.011(3) 0.065(7) 0.011(3)
O2 0.090(11) 0.095(11) 0.0191(14) -0.002(3) 0.000 0.000

loop_
_atom_type_symbol
_atom_type_description
_atom_type_scat_dispersion_real
_atom_type_scat_dispersion_imag
_atom_type_scat_source
C C 0.0033 0.0016 'International Tables Vol C Tables 4.2.6.8 and 6.1.1.4'
H H 0.0000 0.0000 'International Tables Vol C Tables 4.2.6.8 and 6.1.1.4'
N N 0.0061 0.0033 'International Tables Vol C Tables 4.2.6.8 and 6.1.1.4'
O O 0.0106 0.0060 'International Tables Vol C Tables 4.2.6.8 and 6.1.1.4'
K K 0.2009 0.2494 'International Tables Vol C Tables 4.2.6.8 and 6.1.1.4'
Cm Cm -7.3248 4.6980 'International Tables Vol C Tables 4.2.6.8 and 6.1.1.4'

loop_
_geom_angle_atom_site_label_1
_geom_angle_atom_site_label_2
_geom_angle_atom_site_label_3
_geom_angle
_geom_angle_site_symmetry_1
_geom_angle_site_symmetry_3
_geom_angle_publ_flag
O1 Cm1 O1 180.00(15) 118 22 ?
O1 Cm1 O1 41.24(16) 118 97 ?
O1 Cm1 O1 138.76(16) 22 97 ?
O1 Cm1 O1 67.91(6) 118 113 ?
O1 Cm1 O1 112.09(6) 22 113 ?
O1 Cm1 O1 80.19(6) 97 113 ?
O1 Cm1 O1 112.09(6) 118 17 ?
O1 Cm1 O1 67.91(6) 22 17 ?
O1 Cm1 O1 99.81(6) 97 17 ?
O1 Cm1 O1 180.00(15) 113 17 ?
O1 Cm1 O1 146.06(11) 118 5 ?
O1 Cm1 O1 33.94(11) 22 5 ?
O1 Cm1 O1 112.09(6) 97 5 ?
O1 Cm1 O1 138.76(16) 113 5 ?
O1 Cm1 O1 41.24(16) 17 5 ?
O1 Cm1 O1 33.94(11) 118 101 ?
O1 Cm1 O1 146.06(11) 22 101 ?
O1 Cm1 O1 67.91(6) 97 101 ?
O1 Cm1 O1 41.24(16) 113 101 ?
O1 Cm1 O1 138.76(16) 17 101 ?
O1 Cm1 O1 180.00(15) 5 101 ?
O1 Cm1 O1 112.09(6) 118 110 ?
O1 Cm1 O1 67.91(6) 22 110 ?
O1 Cm1 O1 146.06(11) 97 110 ?
O1 Cm1 O1 112.09(6) 113 110 ?
O1 Cm1 O1 67.91(6) 17 110 ?
O1 Cm1 O1 80.19(6) 5 110 ?
O1 Cm1 O1 99.81(6) 101 110 ?
O1 Cm1 O1 67.91(6) 118 14 ?
O1 Cm1 O1 112.09(6) 22 14 ?
O1 Cm1 O1 33.94(11) 97 14 ?
O1 Cm1 O1 67.91(6) 113 14 ?
O1 Cm1 O1 112.09(6) 17 14 ?
O1 Cm1 O1 99.81(6) 5 14 ?
O1 Cm1 O1 80.19(6) 101 14 ?
O1 Cm1 O1 180.00(6) 110 14 ?
O1 Cm1 O1 99.81(6) 118 9 ?
O1 Cm1 O1 80.19(6) 22 9 ?
O1 Cm1 O1 112.09(6) 97 9 ?
O1 Cm1 O1 146.06(11) 113 9 ?
O1 Cm1 O1 33.94(11) 17 9 ?
O1 Cm1 O1 67.91(6) 5 9 ?
O1 Cm1 O1 112.09(6) 101 9 ?
O1 Cm1 O1 41.24(16) 110 9 ?
O1 Cm1 O1 138.76(16) 14 9 ?
O1 Cm1 O1 80.19(6) 118 105 ?
O1 Cm1 O1 99.81(6) 22 105 ?
O1 Cm1 O1 67.91(6) 97 105 ?
O1 Cm1 O1 33.94(11) 113 105 ?
O1 Cm1 O1 146.06(11) 17 105 ?
O1 Cm1 O1 112.09(6) 5 105 ?
O1 Cm1 O1 67.91(6) 101 105 ?
O1 Cm1 O1 138.76(16) 110 105 ?
O1 Cm1 O1 41.24(16) 14 105 ?
O1 Cm1 O1 180.00(15) 9 105 ?
O1 Cm1 O1 90.0 118 2 ?
O1 Cm1 O1 90.0 22 2 ?
O1 Cm1 O1 131.24(16) 97 2 ?
O1 Cm1 O1 80.19(6) 113 2 ?
O1 Cm1 O1 99.81(6) 17 2 ?
O1 Cm1 O1 112.09(6) 5 2 ?
O1 Cm1 O1 67.91(6) 101 2 ?
O1 Cm1 O1 33.94(11) 110 2 ?
O1 Cm1 O1 146.06(11) 14 2 ?
O1 Cm1 O1 67.91(6) 9 2 ?
O1 Cm1 O1 112.09(6) 105 2 ?
O2 K1 O2 180.0 166 70_455 ?
O2 K1 O2 96.8(4) 166 109 ?
O2 K1 O2 83.2(4) 70_455 109 ?
O2 K1 O2 90.81(11) 166 2 ?
O2 K1 O2 89.19(11) 70_455 2 ?
O2 K1 O2 9.7(6) 109 2 ?
O2 K1 O2 89.19(11) 166 98_556 ?
O2 K1 O2 90.81(11) 70_455 98_556 ?
O2 K1 O2 170.3(6) 109 98_556 ?
O2 K1 O2 180.0 2 98_556 ?
O2 K1 O2 83.2(4) 166 13_556 ?
O2 K1 O2 96.8(4) 70_455 13_556 ?
O2 K1 O2 180.0 109 13_556 ?
O2 K1 O2 170.3(6) 2 13_556 ?
O2 K1 O2 9.7(6) 98_556 13_556 ?
O2 K1 O2 83.2(4) 166 137 ?
O2 K1 O2 96.8(4) 70_455 137 ?
O2 K1 O2 96.8(4) 109 137 ?
O2 K1 O2 103.7(9) 2 137 ?
O2 K1 O2 76.3(9) 98_556 137 ?
O2 K1 O2 83.2(4) 13_556 137 ?
O2 K1 O2 170.3(6) 166 54_455 ?
O2 K1 O2 9.7(6) 70_455 54_455 ?
O2 K1 O2 76.3(9) 109 54_455 ?
O2 K1 O2 83.2(4) 2 54_455 ?
O2 K1 O2 96.8(4) 98_556 54_455 ?
O2 K1 O2 103.7(9) 13_556 54_455 ?
O2 K1 O2 90.81(11) 137 54_455 ?
O2 K1 O2 9.7(6) 166 150 ?
O2 K1 O2 170.3(6) 70_455 150 ?
O2 K1 O2 103.7(9) 109 150 ?
O2 K1 O2 96.8(4) 2 150 ?
O2 K1 O2 83.2(4) 98_556 150 ?
O2 K1 O2 76.3(9) 13_556 150 ?
O2 K1 O2 89.19(11) 137 150 ?
O2 K1 O2 180.0(9) 54_455 150 ?
O2 K1 O2 96.8(4) 166 41_545 ?
O2 K1 O2 83.2(4) 70_455 41_545 ?
O2 K1 O2 83.2(4) 109 41_545 ?
O2 K1 O2 76.3(9) 2 41_545 ?
O2 K1 O2 103.7(9) 98_556 41_545 ?
O2 K1 O2 96.8(4) 13_556 41_545 ?
O2 K1 O2 180.0 137 41_545 ?
O2 K1 O2 89.19(11) 54_455 41_545 ?
O2 K1 O2 90.81(11) 150 41_545 ?
O2 K1 O2 76.3(9) 166 130 ?
O2 K1 O2 103.7(9) 70_455 130 ?
O2 K1 O2 90.81(11) 109 130 ?
O2 K1 O2 96.8(4) 2 130 ?
O2 K1 O2 83.2(4) 98_556 130 ?
O2 K1 O2 89.19(11) 13_556 130 ?
O2 K1 O2 9.7(6) 137 130 ?
O2 K1 O2 96.8(4) 54_455 130 ?
O2 K1 O2 83.2(4) 150 130 ?
O2 K1 O2 170.3(6) 41_545 130 ?
O2 K1 O2 103.7(9) 166 34_545 ?
O2 K1 O2 76.3(9) 70_455 34_545 ?
O2 K1 O2 89.19(11) 109 34_545 ?
O2 K1 O2 83.2(4) 2 34_545 ?
O2 K1 O2 96.8(4) 98_556 34_545 ?
O2 K1 O2 90.81(11) 13_556 34_545 ?
O2 K1 O2 170.3(6) 137 34_545 ?
O2 K1 O2 83.2(4) 54_455 34_545 ?
O2 K1 O2 96.8(4) 150 34_545 ?
O2 K1 O2 9.7(6) 41_545 34_545 ?
O2 K1 O2 180.0 130 34_545 ?
O1 N1 O1 74.33(18) . 109 ?
O1 N1 O1 117.4(4) . 2 ?
O1 N1 O1 74.33(18) 109 2 ?
O1 N1 O1 74.33(18) . 110 ?
O1 N1 O1 117.4(4) 109 110 ?
O1 N1 O1 74.33(18) 2 110 ?
O1 N1 O2 120.2(2) . . ?
O1 N1 O2 135.9(10) 109 . ?
O1 N1 O2 120.2(2) 2 . ?
O1 N1 O2 106.7(9) 110 . ?
O1 N1 O2 106.7(9) . 110 ?
O1 N1 O2 120.2(2) 109 110 ?
O1 N1 O2 135.9(10) 2 110 ?
O1 N1 O2 120.2(2) 110 110 ?
O2 N1 O2 20.5(13) . 110 ?
O1 N1 O2 120.2(2) . 2 ?
O1 N1 O2 106.7(9) 109 2 ?
O1 N1 O2 120.2(2) 2 2 ?
O1 N1 O2 135.9(10) 110 2 ?
O2 N1 O2 29.2(19) . 2 ?
O2 N1 O2 20.5(13) 110 2 ?
O1 N1 O2 135.9(10) . 109 ?
O1 N1 O2 120.2(2) 109 109 ?
O1 N1 O2 106.7(9) 2 109 ?
O1 N1 O2 120.2(2) 110 109 ?
O2 N1 O2 20.5(13) . 109 ?
O2 N1 O2 29.2(19) 110 109 ?
O2 N1 O2 20.5(13) 2 109 ?
N1 O1 O1 52.84(9) . 109 ?
N1 O1 O1 52.84(9) . 110 ?
O1 O1 O1 90.0 109 110 ?
N1 O1 Cm1 96.9(2) . . ?
O1 O1 Cm1 73.03(6) 109 . ?
O1 O1 Cm1 73.03(6) 110 . ?
C1 N2 C1 28.6(10) 84 56 ?
C1 N2 C1 28.6(10) 84 28 ?
C1 N2 C1 28.6(10) 56 28 ?
C1 N2 C1 116.67(19) 84 30 ?
C1 N2 C1 142.7(11) 56 30 ?
C1 N2 C1 116.67(19) 28 30 ?
C1 N2 C1 142.7(11) 84 58 ?
C1 N2 C1 116.67(19) 56 58 ?
C1 N2 C1 116.67(19) 28 58 ?
C1 N2 C1 88.9(8) 30 58 ?
C1 N2 C1 116.67(19) 84 74 ?
C1 N2 C1 116.67(19) 56 74 ?
C1 N2 C1 142.7(11) 28 74 ?
C1 N2 C1 88.9(8) 30 74 ?
C1 N2 C1 88.9(8) 58 74 ?
C1 N2 C1 95.9(3) 84 35 ?
C1 N2 C1 88.9(8) 56 35 ?
C1 N2 C1 116.67(19) 28 35 ?
C1 N2 C1 116.67(19) 30 35 ?
C1 N2 C1 95.9(3) 58 35 ?
C1 N2 C1 28.6(10) 74 35 ?
C1 N2 C1 116.67(19) 84 79 ?
C1 N2 C1 95.9(3) 56 79 ?
C1 N2 C1 88.9(8) 28 79 ?
C1 N2 C1 95.9(3) 30 79 ?
C1 N2 C1 28.6(10) 58 79 ?
C1 N2 C1 116.67(19) 74 79 ?
C1 N2 C1 116.67(19) 35 79 ?
C1 N2 C1 88.9(8) 84 51 ?
C1 N2 C1 116.67(19) 56 51 ?
C1 N2 C1 95.9(3) 28 51 ?
C1 N2 C1 28.6(10) 30 51 ?
C1 N2 C1 116.67(19) 58 51 ?
C1 N2 C1 95.9(3) 74 51 ?
C1 N2 C1 116.67(19) 35 51 ?
C1 N2 C1 116.67(19) 79 51 ?
C1 N2 C1 88.9(8) 84 5 ?
C1 N2 C1 95.9(3) 56 5 ?
C1 N2 C1 116.67(19) 28 5 ?
C1 N2 C1 95.9(3) 30 5 ?
C1 N2 C1 116.67(19) 58 5 ?
C1 N2 C1 28.6(10) 74 5 ?
C1 N2 C1 28.6(10) 35 5 ?
C1 N2 C1 142.7(11) 79 5 ?
C1 N2 C1 88.9(8) 51 5 ?
C1 N2 C1 95.9(3) 84 9 ?
C1 N2 C1 116.67(19) 56 9 ?
C1 N2 C1 88.9(8) 28 9 ?
C1 N2 C1 28.6(10) 30 9 ?
C1 N2 C1 95.9(3) 58 9 ?
C1 N2 C1 116.67(19) 74 9 ?
C1 N2 C1 142.7(11) 35 9 ?
C1 N2 C1 88.9(8) 79 9 ?
C1 N2 C1 28.6(10) 51 9 ?
C1 N2 C1 116.67(19) 5 9 ?
C1 N2 C1 116.66(19) 84 . ?
C1 N2 C1 88.9(8) 56 . ?
C1 N2 C1 95.9(3) 28 . ?
C1 N2 C1 116.67(19) 30 . ?
C1 N2 C1 28.6(10) 58 . ?
C1 N2 C1 95.9(3) 74 . ?
C1 N2 C1 88.9(8) 35 . ?
C1 N2 C1 28.6(10) 79 . ?
C1 N2 C1 142.7(11) 51 . ?
C1 N2 C1 116.66(19) 5 . ?
C1 N2 C1 116.67(19) 9 . ?
C1 C1 C1 59.996(4) 58 79 ?
C1 C1 N2 75.7(5) 58 . ?
C1 C1 N2 75.7(5) 79 . ?
O2 O2 O2 90.000(5) 109 110 ?
O2 O2 O2 45.000(3) 109 2 ?
O2 O2 O2 45.000(3) 110 2 ?
O2 O2 N1 79.7(6) 109 . ?
O2 O2 N1 79.7(6) 110 . ?
O2 O2 N1 75.4(9) 2 . ?
O2 O2 K1 85.2(3) 109 . ?
O2 O2 K1 85.2(3) 110 . ?
O2 O2 K1 83.1(5) 2 . ?
N1 O2 K1 158.6(14) . . ?

loop_
_geom_bond_atom_site_label_1
_geom_bond_atom_site_label_2
_geom_bond_distance
_geom_bond_site_symmetry_2
_geom_bond_publ_flag
Cm1 O1 2.594(3) 118 ?
Cm1 O1 2.594(3) 22 ?
Cm1 O1 2.594(3) 97 ?
Cm1 O1 2.594(3) 113 ?
Cm1 O1 2.594(3) 17 ?
Cm1 O1 2.594(3) 5 ?
Cm1 O1 2.594(3) 101 ?
Cm1 O1 2.594(3) 110 ?
Cm1 O1 2.594(3) 14 ?
Cm1 O1 2.594(3) 9 ?
Cm1 O1 2.594(3) 105 ?
Cm1 O1 2.594(3) 2 ?
K1 O2 2.660(5) 166 ?
K1 O2 2.660(5) 70_455 ?
K1 O2 2.660(5) 109 ?
K1 O2 2.660(5) 2 ?
K1 O2 2.660(5) 98_556 ?
K1 O2 2.660(5) 13_556 ?
K1 O2 2.660(5) 137 ?
K1 O2 2.660(5) 54_455 ?
K1 O2 2.660(5) 150 ?
K1 O2 2.660(5) 41_545 ?
K1 O2 2.660(5) 130 ?
K1 O2 2.660(5) 34_545 ?
N1 O1 1.253(4) . ?
N1 O1 1.253(4) 109 ?
N1 O1 1.253(4) 2 ?
N1 O1 1.253(4) 110 ?
N1 O2 1.259(8) . ?
N1 O2 1.259(8) 110 ?
N1 O2 1.259(8) 2 ?
N1 O2 1.259(8) 109 ?
O1 O1 1.514(5) 109 ?
O1 O1 1.514(5) 110 ?
N2 C1 1.459(9) 84 ?
N2 C1 1.459(9) 56 ?
N2 C1 1.459(9) 28 ?
N2 C1 1.459(9) 30 ?
N2 C1 1.459(9) 58 ?
N2 C1 1.459(9) 74 ?
N2 C1 1.459(9) 35 ?
N2 C1 1.459(9) 79 ?
N2 C1 1.459(9) 51 ?
N2 C1 1.459(9) 5 ?
N2 C1 1.459(9) 9 ?
N2 C1 1.459(9) . ?
C1 C1 0.72(2) 58 ?
C1 C1 0.72(2) 79 ?
O2 O2 0.45(3) 109 ?
O2 O2 0.45(3) 110 ?
O2 O2 0.63(4) 2 ?
